data_7101134
loop_
_publ_author_name
'Sonia Macho'
'Daniel Miguel'
'Ana G. Neo'
'Teresa Rodriguez'
'Tomas Torroba'

_publ_section_title
;
Cyclopentathiadiazines, new heterocyclic materials
from cyclic enaminonitriles
;
_journal_issue 3
_journal_name_full 'Chemical Communications'
_journal_paper_doi 10.1039/b412632g
_journal_year 2005
_chemical_formula_sum 'C10 H8 Cl3 N3 O S'
_chemical_formula_weight 324.60
_chemical_name_systematic
;
?
;
_space_group_IT_number 2
_symmetry_cell_setting triclinic
_symmetry_space_group_name_Hall '-P 1'
_symmetry_space_group_name_H-M 'P -1'
_atom_sites_solution_hydrogens geom
_atom_sites_solution_primary direct
_atom_sites_solution_secondary difmap
_audit_creation_method SHELXL-97
_cell_angle_alpha 98.589(3)
_cell_angle_beta 93.045(3)
_cell_angle_gamma 99.426(2)
_cell_formula_units_Z 2
_cell_length_a 7.2261(10)
_cell_length_b 8.9133(12)
_cell_length_c 10.0492(13)
_cell_measurement_temperature 299(2)
_cell_volume 629.35(15)
_computing_cell_refinement 'Bruker SMART'
_computing_data_collection 'Bruker SMART'
_computing_data_reduction 'Bruker SHELXTL'
_computing_molecular_graphics 'Bruker SHELXTL'
_computing_publication_material 'Bruker SHELXTL'
_computing_structure_refinement 'SHELXL-97 (Sheldrick, 1997)'
_computing_structure_solution 'SHELXS-97 (Sheldrick, 1990)'
_diffrn_ambient_temperature 299(2)
_diffrn_measured_fraction_theta_full 0.982
_diffrn_measured_fraction_theta_max 0.982
_diffrn_measurement_device_type 'CCD area detector'
_diffrn_measurement_method 'phi and omega scans'
_diffrn_radiation_monochromator graphite
_diffrn_radiation_source 'fine-focus sealed tube'
_diffrn_radiation_type MoK\a
_diffrn_radiation_wavelength 0.71073
_diffrn_reflns_av_R_equivalents 0.0145
_diffrn_reflns_av_sigmaI/netI 0.0165
_diffrn_reflns_limit_h_max 8
_diffrn_reflns_limit_h_min -8
_diffrn_reflns_limit_k_max 8
_diffrn_reflns_limit_k_min -9
_diffrn_reflns_limit_l_max 11
_diffrn_reflns_limit_l_min -9
_diffrn_reflns_number 2820
_diffrn_reflns_theta_full 23.26
_diffrn_reflns_theta_max 23.26
_diffrn_reflns_theta_min 2.06
_exptl_absorpt_coefficient_mu 0.883
_exptl_absorpt_correction_T_max 1.000000
_exptl_absorpt_correction_T_min 0.386569
_exptl_absorpt_correction_type SADABS
_exptl_crystal_colour RED
_exptl_crystal_density_diffrn 1.713
_exptl_crystal_density_method 'not measured'
_exptl_crystal_description PRISM
_exptl_crystal_F_000 328
_exptl_crystal_size_max 0.09
_exptl_crystal_size_mid 0.20
_exptl_crystal_size_min 0.29
_refine_diff_density_max 0.248
_refine_diff_density_min -0.321
_refine_diff_density_rms 0.053
_refine_ls_extinction_coef 0.011(3)
_refine_ls_extinction_expression Fc^*^=kFc[1+0.001xFc^2^\l^3^/sin(2\q)]^-1/4^
_refine_ls_extinction_method SHELXL
_refine_ls_goodness_of_fit_ref 1.094
_refine_ls_hydrogen_treatment mixed
_refine_ls_matrix_type full
_refine_ls_number_parameters 164
_refine_ls_number_reflns 1768
_refine_ls_number_restraints 0
_refine_ls_restrained_S_all 1.094
_refine_ls_R_factor_all 0.0364
_refine_ls_R_factor_gt 0.0335
_refine_ls_shift/su_max 0.000
_refine_ls_shift/su_mean 0.000
_refine_ls_structure_factor_coef Fsqd
_refine_ls_weighting_details 'calc w=1/[\s^2^(Fo^2^)+(0.0603P)^2^+0.2612P] where P=(Fo^2^+2Fc^2^)/3'
_refine_ls_weighting_scheme calc
_refine_ls_wR_factor_gt 0.0965
_refine_ls_wR_factor_ref 0.0988
_reflns_number_gt 1598
_reflns_number_total 1768
_reflns_threshold_expression >2sigma(I)
_cod_data_source_file b412632g.txt
_cod_depositor_comments
;
The following automatic conversions were performed:
'_symmetry_cell_setting' value 'Triclinic' changed to 'triclinic'
according to '/home/saulius/struct/CIF-dictionaries/cif_core.dic'
dictionary named 'cif_core.dic' version 2.4.1 from 2010-06-29.

Automatic conversion script
Id: cif_fix_enum 1527 2010-12-29 10:47:43Z saulius 
;
_cod_original_sg_symbol_H-M P-1
_cod_database_code 7101134

loop_
_symmetry_equiv_pos_as_xyz
'x, y, z'
'-x, -y, -z'

loop_
_atom_site_label
_atom_site_type_symbol
_atom_site_fract_x
_atom_site_fract_y
_atom_site_fract_z
_atom_site_U_iso_or_equiv
_atom_site_adp_type
_atom_site_occupancy
_atom_site_symmetry_multiplicity
_atom_site_calc_flag
_atom_site_refinement_flags
Cl1 Cl 0.49335(11) 0.54971(9) 0.65606(7) 0.0547(3) Uani 1 1 d .
Cl2 Cl 0.82654(11) 0.51535(9) 0.87723(8) 0.0587(3) Uani 1 1 d .
Cl3 Cl 0.78377(11) 0.72749(9) 1.18066(7) 0.0560(3) Uani 1 1 d .
S1 S 0.21570(10) 0.92032(8) 1.08493(6) 0.0472(3) Uani 1 1 d .
O1 O 0.0733(3) 0.8198(3) 0.43276(19) 0.0634(6) Uani 1 1 d .
N1 N 0.4105(3) 0.8649(3) 1.1194(2) 0.0432(6) Uani 1 1 d .
N2 N 0.1548(3) 0.8861(3) 0.9249(2) 0.0418(5) Uani 1 1 d .
N3 N 0.1919(3) 0.7973(2) 0.7012(2) 0.0396(5) Uani 1 1 d .
C1 C 0.2534(3) 0.8138(3) 0.8361(2) 0.0361(6) Uani 1 1 d .
C2 C 0.4113(3) 0.7497(3) 0.8778(2) 0.0360(6) Uani 1 1 d .
C3 C 0.4867(3) 0.7882(3) 1.0209(2) 0.0357(6) Uani 1 1 d .
C4 C 0.6462(4) 0.7155(3) 1.0351(3) 0.0414(6) Uani 1 1 d .
C5 C 0.6638(4) 0.6306(3) 0.9130(3) 0.0403(6) Uani 1 1 d .
C6 C 0.5198(4) 0.6504(3) 0.8165(2) 0.0393(6) Uani 1 1 d .
C7 C 0.3257(4) 0.8551(3) 0.6077(3) 0.0462(7) Uani 1 1 d .
H7A H 0.4478 0.8283 0.6280 0.055 Uiso 1 1 calc R
H7B H 0.3403 0.9664 0.6175 0.055 Uiso 1 1 calc R
C8 C 0.2521(5) 0.7837(4) 0.4648(3) 0.0565(8) Uani 1 1 d .
H8A H 0.3396 0.8213 0.4024 0.068 Uiso 1 1 calc R
H8B H 0.2428 0.6727 0.4547 0.068 Uiso 1 1 calc R
C9 C -0.0565(5) 0.7654(4) 0.5236(3) 0.0597(8) Uani 1 1 d .
H9A H -0.0702 0.6541 0.5140 0.072 Uiso 1 1 calc R
H9B H -0.1786 0.7905 0.5003 0.072 Uiso 1 1 calc R
C10 C 0.0062(4) 0.8349(3) 0.6684(3) 0.0469(7) Uani 1 1 d .
H10A H 0.0134 0.9458 0.6805 0.056 Uiso 1 1 calc R
H10B H -0.0835 0.7935 0.7279 0.056 Uiso 1 1 calc R

loop_
_atom_site_aniso_label
_atom_site_aniso_U_11
_atom_site_aniso_U_22
_atom_site_aniso_U_33
_atom_site_aniso_U_23
_atom_site_aniso_U_13
_atom_site_aniso_U_12
Cl1 0.0697(5) 0.0620(5) 0.0316(4) -0.0075(3) -0.0005(3) 0.0246(4)
Cl2 0.0589(5) 0.0572(5) 0.0645(5) 0.0096(4) -0.0011(4) 0.0251(4)
Cl3 0.0593(5) 0.0676(5) 0.0390(4) 0.0119(3) -0.0146(3) 0.0079(4)
S1 0.0498(5) 0.0587(5) 0.0313(4) -0.0022(3) 0.0071(3) 0.0114(3)
O1 0.0761(15) 0.0840(15) 0.0357(11) 0.0108(10) -0.0064(10) 0.0326(12)
N1 0.0494(13) 0.0494(13) 0.0272(11) 0.0021(9) 0.0019(9) 0.0018(10)
N2 0.0417(12) 0.0501(13) 0.0326(12) 0.0011(10) 0.0033(9) 0.0102(10)
N3 0.0420(12) 0.0491(13) 0.0286(11) 0.0059(9) -0.0006(9) 0.0117(10)
C1 0.0392(14) 0.0362(13) 0.0308(13) 0.0029(10) 0.0023(11) 0.0024(11)
C2 0.0390(13) 0.0400(14) 0.0266(13) 0.0029(10) -0.0001(10) 0.0030(11)
C3 0.0390(14) 0.0380(14) 0.0283(13) 0.0048(11) 0.0025(10) 0.0017(11)
C4 0.0450(15) 0.0452(14) 0.0317(14) 0.0090(11) -0.0060(11) 0.0017(12)
C5 0.0399(14) 0.0419(14) 0.0403(15) 0.0088(12) 0.0021(11) 0.0088(11)
C6 0.0475(15) 0.0407(14) 0.0276(13) 0.0002(11) 0.0013(11) 0.0069(12)
C7 0.0515(16) 0.0537(17) 0.0352(15) 0.0095(12) 0.0041(12) 0.0117(13)
C8 0.070(2) 0.073(2) 0.0318(15) 0.0082(13) 0.0047(13) 0.0254(16)
C9 0.0579(18) 0.075(2) 0.0457(17) 0.0040(15) -0.0154(14) 0.0206(16)
C10 0.0478(16) 0.0561(17) 0.0374(15) 0.0049(12) -0.0025(12) 0.0152(13)

loop_
_atom_type_symbol
_atom_type_description
_atom_type_scat_dispersion_real
_atom_type_scat_dispersion_imag
_atom_type_scat_source
C C 0.0033 0.0016 'International Tables Vol C Tables 4.2.6.8 and 6.1.1.4'
H H 0.0000 0.0000 'International Tables Vol C Tables 4.2.6.8 and 6.1.1.4'
N N 0.0061 0.0033 'International Tables Vol C Tables 4.2.6.8 and 6.1.1.4'
O O 0.0106 0.0060 'International Tables Vol C Tables 4.2.6.8 and 6.1.1.4'
S S 0.1246 0.1234 'International Tables Vol C Tables 4.2.6.8 and 6.1.1.4'
Cl Cl 0.1484 0.1585 'International Tables Vol C Tables 4.2.6.8 and 6.1.1.4'

loop_
_geom_angle_atom_site_label_1
_geom_angle_atom_site_label_2
_geom_angle_atom_site_label_3
_geom_angle
N1 S1 N2 111.88(11)
C8 O1 C9 110.0(2)
C3 N1 S1 118.25(19)
C1 N2 S1 122.47(19)
C1 N3 C10 117.7(2)
C1 N3 C7 118.2(2)
C10 N3 C7 109.9(2)
N2 C1 N3 117.1(2)
N2 C1 C2 121.7(2)
N3 C1 C2 121.1(2)
C6 C2 C1 135.6(2)
C6 C2 C3 105.6(2)
C1 C2 C3 118.8(2)
N1 C3 C4 126.0(2)
N1 C3 C2 126.0(2)
C4 C3 C2 107.8(2)
C5 C4 C3 107.7(2)
C5 C4 Cl3 126.6(2)
C3 C4 Cl3 125.6(2)
C4 C5 C6 109.4(2)
C4 C5 Cl2 126.6(2)
C6 C5 Cl2 124.0(2)
C2 C6 C5 109.4(2)
C2 C6 Cl1 129.3(2)
C5 C6 Cl1 121.2(2)
N3 C7 C8 108.9(2)
O1 C8 C7 111.1(2)
O1 C9 C10 112.1(3)
N3 C10 C9 108.4(2)

loop_
_geom_bond_atom_site_label_1
_geom_bond_atom_site_label_2
_geom_bond_distance
Cl1 C6 1.709(2)
Cl2 C5 1.702(3)
Cl3 C4 1.704(3)
S1 N1 1.604(3)
S1 N2 1.614(2)
O1 C8 1.414(4)
O1 C9 1.422(4)
N1 C3 1.314(3)
N2 C1 1.329(3)
N3 C1 1.383(3)
N3 C10 1.467(3)
N3 C7 1.471(3)
C1 C2 1.427(4)
C2 C6 1.376(4)
C2 C3 1.480(3)
C3 C4 1.423(4)
C4 C5 1.366(4)
C5 C6 1.435(4)
C7 C8 1.512(4)
C9 C10 1.509(4)

loop_
_cod_related_entry_id
_cod_related_entry_database
_cod_related_entry_code
1 ChemSpider 21150567
